data_7220682
loop_
_publ_author_name
'Chakraborty, Prateeti'
'Purkait, Suranjana'
'Mondal, Sandip'
'Bauz\'a, Antonio'
'Frontera, Antonio'
'Massera, Chiara'
'Das, Debasis'

_publ_section_title
;
 Exploration of CH&#x22EF;\p interactions involving the \p-system of
 pseudohalide coligands in metal complexes of a Schiff-base ligand
;
_journal_issue 25
_journal_name_full CrystEngComm
_journal_page_first 4680
_journal_paper_doi 10.1039/C5CE00795J
_journal_volume 17
_journal_year 2015
_chemical_formula_moiety '(C29 H28 N5 O Ni S), (Cl O4)'
_chemical_formula_sum 'C29 H28 Cl N5 Ni O5 S'
_chemical_formula_weight 652.78
_chemical_name_systematic
;
 ?
;
_space_group_IT_number 2
_symmetry_cell_setting triclinic
_symmetry_space_group_name_Hall '-P 1'
_symmetry_space_group_name_H-M 'P -1'
_atom_sites_solution_hydrogens geom
_atom_sites_solution_primary direct
_atom_sites_solution_secondary difmap
_audit_creation_method SHELXL-97
_audit_update_record
;
2015-01-12 deposited with the CCDC.
2015-05-15 downloaded from the CCDC.
;
_cell_angle_alpha 62.887(2)
_cell_angle_beta 68.064(2)
_cell_angle_gamma 87.976(3)
_cell_formula_units_Z 2
_cell_length_a 10.5195(6)
_cell_length_b 12.7921(7)
_cell_length_c 13.6828(8)
_cell_measurement_reflns_used 839
_cell_measurement_temperature 293(2)
_cell_measurement_theta_max 30.50
_cell_measurement_theta_min 1.81
_cell_volume 1499.82(15)
_computing_data_collection SMART
_computing_data_reduction 'SAINT (Bruker, 1998)'
_computing_structure_refinement 'SHELXL97, G. M. Sheldrick, Acta Cryst. A, 2008,A64,112-122.'
_computing_structure_solution 'SIR97 (Giacovazzo et al., 1999)'
_diffrn_ambient_temperature 293(2)
_diffrn_measured_fraction_theta_full 0.967
_diffrn_measured_fraction_theta_max 0.967
_diffrn_measurement_device_type 'BRUKER AXS SMART 1000'
_diffrn_measurement_method omega-scan
_diffrn_radiation_monochromator graphite
_diffrn_radiation_source 'fine-focus sealed tube'
_diffrn_radiation_type MoK\a
_diffrn_radiation_wavelength 0.71069
_diffrn_reflns_av_R_equivalents 0.0317
_diffrn_reflns_av_sigmaI/netI 0.0451
_diffrn_reflns_limit_h_max 14
_diffrn_reflns_limit_h_min -14
_diffrn_reflns_limit_k_max 18
_diffrn_reflns_limit_k_min -17
_diffrn_reflns_limit_l_max 19
_diffrn_reflns_limit_l_min -18
_diffrn_reflns_number 21968
_diffrn_reflns_theta_full 30.50
_diffrn_reflns_theta_max 30.50
_diffrn_reflns_theta_min 1.81
_diffrn_standards_decay_% 0
_diffrn_standards_interval_count 0
_diffrn_standards_interval_time 0
_diffrn_standards_number 0
_exptl_absorpt_coefficient_mu 0.852
_exptl_absorpt_correction_T_max 0.7462
_exptl_absorpt_correction_T_min 0.6343
_exptl_absorpt_correction_type multi-scan
_exptl_absorpt_process_details 'Bruker AXS SADABS'
_exptl_crystal_colour 'light green'
_exptl_crystal_density_diffrn 1.445
_exptl_crystal_density_method 'not measured'
_exptl_crystal_description prismatic
_exptl_crystal_F_000 676
_exptl_crystal_size_max 0.16
_exptl_crystal_size_mid 0.10
_exptl_crystal_size_min 0.08
_refine_diff_density_max 0.644
_refine_diff_density_min -0.489
_refine_diff_density_rms 0.061
_refine_ls_extinction_method none
_refine_ls_goodness_of_fit_ref 1.008
_refine_ls_hydrogen_treatment constr
_refine_ls_matrix_type full
_refine_ls_number_parameters 381
_refine_ls_number_reflns 8844
_refine_ls_number_restraints 0
_refine_ls_restrained_S_all 1.008
_refine_ls_R_factor_all 0.0803
_refine_ls_R_factor_gt 0.0466
_refine_ls_shift/su_max 0.000
_refine_ls_shift/su_mean 0.000
_refine_ls_structure_factor_coef Fsqd
_refine_ls_weighting_details 'calc w=1/[\s^2^(Fo^2^)+(0.0651P)^2^+0.6597P] where P=(Fo^2^+2Fc^2^)/3'
_refine_ls_weighting_scheme calc
_refine_ls_wR_factor_gt 0.1188
_refine_ls_wR_factor_ref 0.1401
_reflns_number_gt 5885
_reflns_number_total 8844
_reflns_threshold_expression >2sigma(I)
_cod_data_source_file c5ce00795j2.cif
_cod_data_source_block dd213
_cod_depositor_comments 'Adding full bibliography for 7220680--7220682.cif.'
_cod_original_sg_symbol_H-M P-1
_cod_database_code 7220682

loop_
_symmetry_equiv_pos_as_xyz
'x, y, z'
'-x, -y, -z'

loop_
_atom_site_label
_atom_site_type_symbol
_atom_site_fract_x
_atom_site_fract_y
_atom_site_fract_z
_atom_site_U_iso_or_equiv
_atom_site_adp_type
_atom_site_occupancy
_atom_site_symmetry_multiplicity
_atom_site_calc_flag
_atom_site_refinement_flags
Ni1 Ni 0.76159(3) 0.16227(3) 0.09555(2) 0.03958(10) Uani 1 1 d .
N1 N 0.7237(2) 0.07060(17) 0.01175(17) 0.0422(4) Uani 1 1 d .
N2 N 0.6872(2) 0.28307(16) -0.01802(17) 0.0430(4) Uani 1 1 d .
N3 N 0.7739(2) 0.30237(19) 0.13860(19) 0.0508(5) Uani 1 1 d .
C1 C 0.6911(2) 0.1416(2) -0.0816(2) 0.0413(5) Uani 1 1 d .
C2 C 0.6659(3) 0.1008(2) -0.1512(2) 0.0507(6) Uani 1 1 d .
H2 H 0.6444 0.1516 -0.2156 0.061 Uiso 1 1 calc R
C3 C 0.6731(3) -0.0169(3) -0.1239(3) 0.0573(7) Uani 1 1 d .
H3 H 0.6545 -0.0469 -0.1684 0.069 Uiso 1 1 calc R
C4 C 0.7080(3) -0.0888(2) -0.0297(3) 0.0550(6) Uani 1 1 d .
H4 H 0.7152 -0.1678 -0.0107 0.066 Uiso 1 1 calc R
C5 C 0.7321(3) -0.0428(2) 0.0355(2) 0.0501(6) Uani 1 1 d .
H5 H 0.7554 -0.0923 0.0991 0.060 Uiso 1 1 calc R
C6 C 0.6805(2) 0.2655(2) -0.1006(2) 0.0403(5) Uani 1 1 d .
C7 C 0.6711(3) 0.3591(2) -0.2119(2) 0.0459(6) Uani 1 1 d .
C8 C 0.7922(4) 0.4202(3) -0.3112(3) 0.0708(9) Uani 1 1 d .
H8 H 0.8773 0.4008 -0.3085 0.085 Uiso 1 1 calc R
C9 C 0.7874(5) 0.5108(3) -0.4156(3) 0.0842(11) Uani 1 1 d .
H9 H 0.8695 0.5527 -0.4824 0.101 Uiso 1 1 calc R
C10 C 0.6640(5) 0.5385(3) -0.4205(3) 0.0771(10) Uani 1 1 d .
H10 H 0.6617 0.5991 -0.4909 0.092 Uiso 1 1 calc R
C11 C 0.5445(5) 0.4789(3) -0.3242(3) 0.0851(11) Uani 1 1 d .
H11 H 0.4601 0.4982 -0.3290 0.102 Uiso 1 1 calc R
C12 C 0.5457(4) 0.3885(3) -0.2173(3) 0.0737(9) Uani 1 1 d .
H12 H 0.4630 0.3487 -0.1505 0.088 Uiso 1 1 calc R
C13 C 0.6767(3) 0.3959(2) -0.0154(3) 0.0570(7) Uani 1 1 d .
H13A H 0.5836 0.3947 0.0371 0.068 Uiso 1 1 calc R
H13B H 0.6972 0.4611 -0.0952 0.068 Uiso 1 1 calc R
C14 C 0.7814(4) 0.4114(3) 0.0308(3) 0.0675(8) Uani 1 1 d .
H14A H 0.8742 0.4321 -0.0315 0.081 Uiso 1 1 calc R
H14B H 0.7642 0.4764 0.0497 0.081 Uiso 1 1 calc R
C15 C 0.9024(4) 0.3162(3) 0.1577(3) 0.0748(9) Uani 1 1 d .
H15A H 0.9829 0.3277 0.0883 0.112 Uiso 1 1 calc R
H15B H 0.9018 0.2458 0.2266 0.112 Uiso 1 1 calc R
H15C H 0.9047 0.3838 0.1704 0.112 Uiso 1 1 calc R
C16 C 0.6553(4) 0.2856(3) 0.2468(3) 0.0702(8) Uani 1 1 d .
H16A H 0.6618 0.3527 0.2595 0.105 Uiso 1 1 calc R
H16B H 0.6557 0.2144 0.3146 0.105 Uiso 1 1 calc R
H16C H 0.5706 0.2786 0.2373 0.105 Uiso 1 1 calc R
N4 N 0.8069(2) 0.02642(18) 0.22935(17) 0.0440(5) Uani 1 1 d .
O1 O 0.56125(17) 0.07195(15) 0.23283(14) 0.0459(4) Uani 1 1 d .
C17 C 0.9314(3) 0.0144(3) 0.2318(2) 0.0582(7) Uani 1 1 d .
H17 H 1.0085 0.0647 0.1639 0.070 Uiso 1 1 calc R
C18 C 0.9518(3) -0.0696(3) 0.3308(3) 0.0633(8) Uani 1 1 d .
H18 H 1.0408 -0.0753 0.3293 0.076 Uiso 1 1 calc R
C19 C 0.8394(3) -0.1441(2) 0.4308(2) 0.0568(7) Uani 1 1 d .
H19 H 0.8506 -0.2010 0.4986 0.068 Uiso 1 1 calc R
C20 C 0.7080(3) -0.1336(2) 0.4300(2) 0.0482(6) Uani 1 1 d .
H20 H 0.6297 -0.1829 0.4974 0.058 Uiso 1 1 calc R
C21 C 0.6957(2) -0.0487(2) 0.32734(19) 0.0392(5) Uani 1 1 d .
C22 C 0.5611(2) -0.02458(19) 0.31494(19) 0.0379(5) Uani 1 1 d .
C23 C 0.4316(2) -0.1112(2) 0.39728(19) 0.0400(5) Uani 1 1 d .
C24 C 0.4304(3) -0.2318(2) 0.4345(2) 0.0490(6) Uani 1 1 d .
H24 H 0.5128 -0.2608 0.4123 0.059 Uiso 1 1 calc R
C25 C 0.3051(4) -0.3086(3) 0.5050(3) 0.0650(8) Uani 1 1 d .
H25 H 0.3036 -0.3894 0.5293 0.078 Uiso 1 1 calc R
C26 C 0.1829(3) -0.2671(3) 0.5397(3) 0.0693(9) Uani 1 1 d .
H26 H 0.0996 -0.3201 0.5883 0.083 Uiso 1 1 calc R
C27 C 0.1833(3) -0.1472(3) 0.5027(3) 0.0636(8) Uani 1 1 d .
H27 H 0.1005 -0.1193 0.5265 0.076 Uiso 1 1 calc R
C28 C 0.3074(3) -0.0682(3) 0.4299(2) 0.0497(6) Uani 1 1 d .
H28 H 0.3078 0.0130 0.4030 0.060 Uiso 1 1 calc R
S1 S 1.18311(13) 0.33002(12) -0.24820(9) 0.1264(5) Uani 1 1 d .
N5 N 0.9605(2) 0.2182(2) -0.02971(19) 0.0569(6) Uani 1 1 d .
C29 C 1.0515(3) 0.2655(2) -0.1204(2) 0.0531(6) Uani 1 1 d .
Cl1 Cl 0.22581(7) 0.26173(5) 0.22913(6) 0.05264(17) Uani 1 1 d .
O2 O 0.3284(3) 0.2539(4) 0.2739(4) 0.1335(13) Uani 1 1 d .
O3 O 0.1449(3) 0.1476(2) 0.2900(3) 0.0984(9) Uani 1 1 d .
O4 O 0.1412(3) 0.3416(2) 0.2545(3) 0.1022(10) Uani 1 1 d .
O5 O 0.2879(4) 0.3038(3) 0.1065(3) 0.1278(13) Uani 1 1 d .

loop_
_atom_site_aniso_label
_atom_site_aniso_U_11
_atom_site_aniso_U_22
_atom_site_aniso_U_33
_atom_site_aniso_U_23
_atom_site_aniso_U_13
_atom_site_aniso_U_12
Ni1 0.03846(17) 0.03915(16) 0.02994(14) -0.00701(11) -0.01427(11) 0.00230(11)
N1 0.0459(11) 0.0373(10) 0.0368(9) -0.0114(8) -0.0183(8) 0.0087(8)
N2 0.0526(12) 0.0332(9) 0.0391(10) -0.0107(8) -0.0227(9) 0.0078(8)
N3 0.0580(13) 0.0507(12) 0.0421(11) -0.0178(9) -0.0235(10) -0.0007(10)
C1 0.0429(12) 0.0410(12) 0.0344(10) -0.0127(9) -0.0167(9) 0.0084(9)
C2 0.0570(15) 0.0549(15) 0.0446(13) -0.0231(11) -0.0262(12) 0.0143(12)
C3 0.0635(17) 0.0611(16) 0.0567(16) -0.0349(14) -0.0251(14) 0.0139(13)
C4 0.0584(16) 0.0441(13) 0.0596(16) -0.0264(12) -0.0194(13) 0.0130(12)
C5 0.0564(15) 0.0397(12) 0.0469(13) -0.0145(10) -0.0217(12) 0.0151(11)
C6 0.0437(12) 0.0369(11) 0.0341(10) -0.0099(9) -0.0184(9) 0.0079(9)
C7 0.0616(15) 0.0365(11) 0.0367(11) -0.0108(9) -0.0256(11) 0.0104(10)
C8 0.071(2) 0.0702(19) 0.0447(15) -0.0068(14) -0.0227(14) 0.0057(15)
C9 0.108(3) 0.069(2) 0.0408(15) -0.0029(14) -0.0236(17) -0.001(2)
C10 0.132(3) 0.0499(16) 0.0519(17) -0.0164(14) -0.051(2) 0.0318(19)
C11 0.108(3) 0.080(2) 0.080(2) -0.031(2) -0.062(2) 0.053(2)
C12 0.068(2) 0.071(2) 0.0608(18) -0.0121(15) -0.0306(16) 0.0259(16)
C13 0.080(2) 0.0361(12) 0.0586(16) -0.0178(11) -0.0380(15) 0.0137(12)
C14 0.088(2) 0.0456(15) 0.0653(18) -0.0180(13) -0.0367(17) -0.0011(14)
C15 0.068(2) 0.085(2) 0.078(2) -0.0393(19) -0.0345(17) -0.0050(17)
C16 0.070(2) 0.082(2) 0.0625(18) -0.0427(17) -0.0207(16) 0.0093(16)
N4 0.0389(10) 0.0482(11) 0.0341(9) -0.0095(8) -0.0163(8) 0.0044(8)
O1 0.0408(9) 0.0439(9) 0.0395(8) -0.0082(7) -0.0176(7) 0.0069(7)
C17 0.0394(13) 0.0669(17) 0.0505(14) -0.0125(13) -0.0196(11) 0.0038(12)
C18 0.0469(15) 0.0735(19) 0.0651(18) -0.0200(15) -0.0350(14) 0.0129(13)
C19 0.0640(17) 0.0547(15) 0.0515(14) -0.0137(12) -0.0379(13) 0.0110(13)
C20 0.0528(14) 0.0448(13) 0.0405(12) -0.0110(10) -0.0236(11) 0.0037(11)
C21 0.0411(12) 0.0381(11) 0.0349(10) -0.0127(9) -0.0179(9) 0.0056(9)
C22 0.0403(12) 0.0373(11) 0.0321(10) -0.0135(8) -0.0147(9) 0.0071(9)
C23 0.0392(12) 0.0422(11) 0.0325(10) -0.0123(9) -0.0152(9) 0.0039(9)
C24 0.0534(14) 0.0456(13) 0.0467(13) -0.0191(11) -0.0223(11) 0.0048(11)
C25 0.074(2) 0.0507(15) 0.0611(17) -0.0163(13) -0.0289(15) -0.0112(14)
C26 0.0577(18) 0.082(2) 0.0478(15) -0.0158(15) -0.0174(13) -0.0231(16)
C27 0.0376(14) 0.095(2) 0.0496(15) -0.0295(15) -0.0143(11) 0.0057(14)
C28 0.0432(13) 0.0564(15) 0.0433(13) -0.0192(11) -0.0171(10) 0.0101(11)
S1 0.0967(8) 0.1148(9) 0.0570(5) 0.0057(6) 0.0203(5) 0.0167(7)
N5 0.0450(12) 0.0654(14) 0.0396(11) -0.0135(10) -0.0103(9) 0.0015(10)
C29 0.0478(14) 0.0540(15) 0.0415(13) -0.0114(11) -0.0165(11) 0.0113(11)
Cl1 0.0513(4) 0.0439(3) 0.0583(4) -0.0207(3) -0.0224(3) 0.0082(3)
O2 0.080(2) 0.166(3) 0.152(3) -0.055(3) -0.070(2) 0.009(2)
O3 0.0880(18) 0.0520(13) 0.125(2) -0.0300(14) -0.0275(16) -0.0034(12)
O4 0.0835(18) 0.0679(15) 0.133(2) -0.0538(17) -0.0149(17) 0.0174(13)
O5 0.201(4) 0.088(2) 0.0644(17) -0.0368(15) -0.022(2) 0.007(2)

loop_
_atom_type_symbol
_atom_type_description
_atom_type_scat_dispersion_real
_atom_type_scat_dispersion_imag
_atom_type_scat_source
C C 0.0033 0.0016 'International Tables Vol C Tables 4.2.6.8 and 6.1.1.4'
H H 0.0000 0.0000 'International Tables Vol C Tables 4.2.6.8 and 6.1.1.4'
N N 0.0061 0.0033 'International Tables Vol C Tables 4.2.6.8 and 6.1.1.4'
O O 0.0106 0.0060 'International Tables Vol C Tables 4.2.6.8 and 6.1.1.4'
S S 0.1246 0.1234 'International Tables Vol C Tables 4.2.6.8 and 6.1.1.4'
Ni Ni 0.3393 1.1124 'International Tables Vol C Tables 4.2.6.8 and 6.1.1.4'
Cl Cl 0.1484 0.1585 'International Tables Vol C Tables 4.2.6.8 and 6.1.1.4'

loop_
_geom_angle_atom_site_label_1
_geom_angle_atom_site_label_2
_geom_angle_atom_site_label_3
_geom_angle
N2 Ni1 N5 92.82(9)
N2 Ni1 N4 171.28(8)
N5 Ni1 N4 95.73(9)
N2 Ni1 N1 78.00(8)
N5 Ni1 N1 88.72(9)
N4 Ni1 N1 100.46(8)
N2 Ni1 O1 94.31(7)
N5 Ni1 O1 169.55(8)
N4 Ni1 O1 76.99(7)
N1 Ni1 O1 85.30(7)
N2 Ni1 N3 81.91(8)
N5 Ni1 N3 91.98(10)
N4 Ni1 N3 99.45(8)
N1 Ni1 N3 159.91(8)
O1 Ni1 N3 96.58(8)
C5 N1 C1 117.9(2)
C5 N1 Ni1 129.73(17)
C1 N1 Ni1 112.35(15)
C6 N2 C13 124.8(2)
C6 N2 Ni1 117.90(16)
C13 N2 Ni1 115.63(16)
C16 N3 C14 112.6(3)
C16 N3 C15 106.9(2)
C14 N3 C15 107.2(2)
C16 N3 Ni1 112.32(18)
C14 N3 Ni1 104.05(16)
C15 N3 Ni1 113.9(2)
N1 C1 C2 122.1(2)
N1 C1 C6 114.8(2)
C2 C1 C6 123.1(2)
C1 C2 C3 119.0(2)
C1 C2 H2 120.5
C3 C2 H2 120.5
C4 C3 C2 118.9(3)
C4 C3 H3 120.5
C2 C3 H3 120.5
C5 C4 C3 119.2(3)
C5 C4 H4 120.4
C3 C4 H4 120.4
N1 C5 C4 122.9(2)
N1 C5 H5 118.5
C4 C5 H5 118.6
N2 C6 C7 124.7(2)
N2 C6 C1 114.69(19)
C7 C6 C1 120.5(2)
C8 C7 C12 119.4(2)
C8 C7 C6 118.4(2)
C12 C7 C6 122.1(2)
C7 C8 C9 119.9(3)
C7 C8 H8 120.0
C9 C8 H8 120.0
C10 C9 C8 120.3(3)
C10 C9 H9 119.8
C8 C9 H9 119.8
C11 C10 C9 120.4(3)
C11 C10 H10 119.8
C9 C10 H10 119.8
C10 C11 C12 120.7(3)
C10 C11 H11 119.7
C12 C11 H11 119.7
C7 C12 C11 119.2(3)
C7 C12 H12 120.4
C11 C12 H12 120.4
N2 C13 C14 107.1(2)
N2 C13 H13A 110.3
C14 C13 H13A 110.3
N2 C13 H13B 110.3
C14 C13 H13B 110.3
H13A C13 H13B 108.5
N3 C14 C13 111.9(2)
N3 C14 H14A 109.2
C13 C14 H14A 109.2
N3 C14 H14B 109.2
C13 C14 H14B 109.2
H14A C14 H14B 107.9
N3 C15 H15A 109.5
N3 C15 H15B 109.5
H15A C15 H15B 109.5
N3 C15 H15C 109.5
H15A C15 H15C 109.5
H15B C15 H15C 109.5
N3 C16 H16A 109.5
N3 C16 H16B 109.5
H16A C16 H16B 109.5
N3 C16 H16C 109.5
H16A C16 H16C 109.5
H16B C16 H16C 109.5
C17 N4 C21 118.2(2)
C17 N4 Ni1 126.09(17)
C21 N4 Ni1 115.36(15)
C22 O1 Ni1 114.68(15)
N4 C17 C18 122.9(2)
N4 C17 H17 118.5
C18 C17 H17 118.5
C19 C18 C17 119.0(3)
C19 C18 H18 120.5
C17 C18 H18 120.5
C18 C19 C20 119.1(2)
C18 C19 H19 120.5
C20 C19 H19 120.5
C21 C20 C19 118.7(2)
C21 C20 H20 120.6
C19 C20 H20 120.6
N4 C21 C20 122.0(2)
N4 C21 C22 113.24(18)
C20 C21 C22 124.6(2)
O1 C22 C23 120.4(2)
O1 C22 C21 117.4(2)
C23 C22 C21 122.13(19)
C24 C23 C28 120.1(2)
C24 C23 C22 121.3(2)
C28 C23 C22 118.4(2)
C25 C24 C23 119.2(3)
C25 C24 H24 120.4
C23 C24 H24 120.4
C26 C25 C24 120.9(3)
C26 C25 H25 119.5
C24 C25 H25 119.5
C25 C26 C27 120.2(3)
C25 C26 H26 119.9
C27 C26 H26 119.9
C26 C27 C28 119.9(3)
C26 C27 H27 120.0
C28 C27 H27 120.0
C27 C28 C23 119.6(3)
C27 C28 H28 120.2
C23 C28 H28 120.2
C29 N5 Ni1 160.0(2)
N5 C29 S1 178.6(3)
O5 Cl1 O2 109.8(3)
O5 Cl1 O4 109.8(2)
O2 Cl1 O4 107.7(2)
O5 Cl1 O3 112.0(2)
O2 Cl1 O3 108.1(2)
O4 Cl1 O3 109.34(17)

loop_
_geom_bond_atom_site_label_1
_geom_bond_atom_site_label_2
_geom_bond_distance
Ni1 N2 2.0126(19)
Ni1 N5 2.034(2)
Ni1 N4 2.0717(19)
Ni1 N1 2.109(2)
Ni1 O1 2.1309(16)
Ni1 N3 2.147(2)
N1 C5 1.342(3)
N1 C1 1.350(3)
N2 C6 1.274(3)
N2 C13 1.459(3)
N3 C16 1.464(4)
N3 C14 1.474(4)
N3 C15 1.500(4)
C1 C2 1.379(4)
C1 C6 1.491(3)
C2 C3 1.383(4)
C2 H2 0.9300
C3 C4 1.375(4)
C3 H3 0.9300
C4 C5 1.364(4)
C4 H4 0.9300
C5 H5 0.9300
C6 C7 1.485(3)
C7 C8 1.374(4)
C7 C12 1.378(4)
C8 C9 1.388(4)
C8 H8 0.9300
C9 C10 1.351(6)
C9 H9 0.9300
C10 C11 1.347(6)
C10 H10 0.9300
C11 C12 1.397(4)
C11 H11 0.9300
C12 H12 0.9300
C13 C14 1.517(4)
C13 H13A 0.9700
C13 H13B 0.9700
C14 H14A 0.9700
C14 H14B 0.9700
C15 H15A 0.9600
C15 H15B 0.9600
C15 H15C 0.9600
C16 H16A 0.9600
C16 H16B 0.9600
C16 H16C 0.9600
N4 C17 1.324(3)
N4 C21 1.350(3)
O1 C22 1.234(3)
C17 C18 1.382(4)
C17 H17 0.9300
C18 C19 1.364(4)
C18 H18 0.9300
C19 C20 1.387(4)
C19 H19 0.9300
C20 C21 1.381(3)
C20 H20 0.9300
C21 C22 1.493(3)
C22 C23 1.475(3)
C23 C24 1.386(3)
C23 C28 1.396(4)
C24 C25 1.382(4)
C24 H24 0.9300
C25 C26 1.372(5)
C25 H25 0.9300
C26 C27 1.379(5)
C26 H26 0.9300
C27 C28 1.386(4)
C27 H27 0.9300
C28 H28 0.9300
S1 C29 1.616(3)
N5 C29 1.136(3)
Cl1 O5 1.383(3)
Cl1 O2 1.408(3)
Cl1 O4 1.409(3)
Cl1 O3 1.414(2)
